data_1517277
loop_
_publ_author_name
'Braun, Doris E.'
'Gelbrich, Thomas'
'Kahlenberg, Volker'
'Griesser, Ulrich J.'

_publ_section_title
;
 Insights into hydrate formation and stability of morphinanes from a
 combination of experimental and computational approaches.
;
_journal_issue 9
_journal_name_full 'Molecular pharmaceutics'
_journal_page_first 3145
_journal_page_last 3163
_journal_paper_doi 10.1021/mp500334z
_journal_volume 11
_journal_year 2014
_chemical_absolute_configuration rm
_chemical_formula_moiety 'C18 H21 N O3, H2 O'
_chemical_formula_sum 'C18 H23 N O4'
_chemical_formula_weight 317.37
_chemical_name_common 'Codeine Monohydrate'
_chemical_name_systematic
;
(5a,6a)-7,8-didehydro-4,5-epoxy-3-methoxy-17-methylmorphinan-6-ol monohydrate
;
_space_group_IT_number 19
_symmetry_cell_setting orthorhombic
_symmetry_Int_Tables_number 19
_symmetry_space_group_name_Hall 'P 2ac 2ab'
_symmetry_space_group_name_H-M 'P 21 21 21'
_atom_sites_solution_hydrogens geom
_atom_sites_solution_primary direct
_atom_sites_solution_secondary difmap
_audit_conform_dict_location ftp://ftp.iucr.org/pub/cif_core.dic
_audit_conform_dict_name cif_core.dic
_audit_conform_dict_version 2.4.3
_audit_creation_date 2013-11-20T13:45:15-00:00
_audit_creation_method 'WinGX routine CIF_UPDATE'
_cell_angle_alpha 90
_cell_angle_beta 90
_cell_angle_gamma 90
_cell_formula_units_Z 4
_cell_length_a 10.3994(2)
_cell_length_b 12.5671(2)
_cell_length_c 12.0640(2)
_cell_measurement_reflns_used 7355
_cell_measurement_temperature 173(2)
_cell_measurement_theta_max 67.433
_cell_measurement_theta_min 3.5141
_cell_volume 1576.65(5)
_computing_cell_refinement
;
        CrysAlisPro, Oxford Diffraction Ltd.,
        Version 1.171.34.44 (release 25-10-2010 CrysAlis171 .NET)
        (compiled Oct 25 2010,18:11:34)
;
_computing_data_collection
;
        CrysAlisPro, Oxford Diffraction Ltd.,
        Version 1.171.34.44 (release 25-10-2010 CrysAlis171 .NET)
        (compiled Oct 25 2010,18:11:34)
;
_computing_data_reduction
;
        CrysAlisPro, Oxford Diffraction Ltd.,
        Version 1.171.34.44 (release 25-10-2010 CrysAlis171 .NET)
        (compiled Oct 25 2010,18:11:34)
;
_computing_molecular_graphics 'Ortep for Windows (Farrugia, 2012)'
_computing_publication_material 'WinGX publication routines (Farrugia, 2012)'
_computing_structure_refinement 'SHELXL-2013 (Sheldrick, 2013)'
_diffrn_ambient_temperature 173(2)
_diffrn_measured_fraction_theta_full 1
_diffrn_measured_fraction_theta_max 0.996
_diffrn_radiation_probe x-ray
_diffrn_radiation_type CuK\a
_diffrn_radiation_wavelength 1.5418
_diffrn_reflns_av_R_equivalents 0.0331
_diffrn_reflns_Laue_measured_fraction_full 1
_diffrn_reflns_Laue_measured_fraction_max 0.996
_diffrn_reflns_limit_h_max 12
_diffrn_reflns_limit_h_min -12
_diffrn_reflns_limit_k_max 15
_diffrn_reflns_limit_k_min -14
_diffrn_reflns_limit_l_max 14
_diffrn_reflns_limit_l_min -14
_diffrn_reflns_number 9716
_diffrn_reflns_point_group_measured_fraction_full 0.997
_diffrn_reflns_point_group_measured_fraction_max 0.994
_diffrn_reflns_theta_full 67.68
_diffrn_reflns_theta_max 67.544
_diffrn_reflns_theta_min 5.082
_exptl_absorpt_coefficient_mu 0.767
_exptl_absorpt_correction_T_max 1
_exptl_absorpt_correction_T_min 0.86445
_exptl_absorpt_correction_type multi-scan
_exptl_absorpt_process_details
;
        CrysAlisPro, Oxford Diffraction Ltd.,
        Version 1.171.34.44 (release 25-10-2010 CrysAlis171 .NET)
        (compiled Oct 25 2010,18:11:34)
        Empirical absorption correction using spherical harmonics,
 implemented in SCALE3 ABSPACK scaling algorithm.
;
_exptl_crystal_colour colourless
_exptl_crystal_density_diffrn 1.337
_exptl_crystal_density_method 'not measured'
_exptl_crystal_description 'prismatic fragment'
_exptl_crystal_F_000 680
_exptl_crystal_size_max 0.36
_exptl_crystal_size_mid 0.32
_exptl_crystal_size_min 0.27
_refine_diff_density_max 0.216
_refine_diff_density_min -0.145
_refine_diff_density_rms 0.036
_refine_ls_abs_structure_details
;
 Flack x determined using 1158 quotients [(I+)-(I-)]/[(I+)+(I-)]
 (Parsons and Flack (2004), Acta Cryst. A60, s61).
;
_refine_ls_abs_structure_Flack 0.02(8)
_refine_ls_extinction_coef 0.0048(6)
_refine_ls_extinction_expression Fc^*^=kFc[1+0.001xFc^2^\l^3^/sin(2\q)]^-1/4^
_refine_ls_extinction_method SHELXL
_refine_ls_goodness_of_fit_ref 1.036
_refine_ls_hydrogen_treatment mixed
_refine_ls_matrix_type full
_refine_ls_number_constraints 0
_refine_ls_number_parameters 223
_refine_ls_number_reflns 2833
_refine_ls_number_restraints 2
_refine_ls_restrained_S_all 1.036
_refine_ls_R_factor_all 0.0307
_refine_ls_R_factor_gt 0.03
_refine_ls_shift/su_max 0.001
_refine_ls_shift/su_mean 0
_refine_ls_structure_factor_coef Fsqd
_refine_ls_weighting_details 'w=1/[\s^2^(Fo^2^)+(0.0474P)^2^+0.2539P] where P=(Fo^2^+2Fc^2^)/3'
_refine_ls_weighting_scheme calc
_refine_ls_wR_factor_gt 0.0782
_refine_ls_wR_factor_ref 0.0789
_reflns_number_gt 2771
_reflns_number_total 2833
_reflns_threshold_expression 'I > 2\s(I)'
_cod_data_source_file mp500334z_si_002.cif
_cod_data_source_block C-1H
_cod_depositor_comments 'Adding full bibliography for 1517277--1517281.cif.'
_cod_database_code 1517277

loop_
_symmetry_equiv_pos_as_xyz
'x, y, z'
'x+1/2, -y+1/2, -z'
'-x, y+1/2, -z+1/2'
'-x+1/2, -y, z+1/2'

loop_
_atom_site_label
_atom_site_type_symbol
_atom_site_fract_x
_atom_site_fract_y
_atom_site_fract_z
_atom_site_U_iso_or_equiv
_atom_site_adp_type
_atom_site_occupancy
_atom_site_calc_flag
O1 O 0.25138(14) 0.82664(10) 1.07013(10) 0.0231(3) Uani 1 d
O2 O 0.31644(14) 0.65673(10) 1.21049(10) 0.0249(3) Uani 1 d
O3 O 0.35984(16) 1.02555(12) 1.09974(11) 0.0306(4) Uani 1 d
O4 O 0.1339(2) 0.11239(14) 0.79491(14) 0.0494(5) Uani 1 d
N1 N 0.27692(17) 0.78448(13) 0.63802(13) 0.0255(4) Uani 1 d
C9 C 0.39780(19) 0.78527(15) 0.70328(15) 0.0232(4) Uani 1 d
H9 H 0.468 0.8095 0.6526 0.028 Uiso 1 calc
C14 C 0.38138(19) 0.87143(14) 0.79300(15) 0.0214(4) Uani 1 d
H14 H 0.3541 0.9394 0.7569 0.026 Uiso 1 calc
C16 C 0.27306(17) 0.83271(15) 0.87047(15) 0.0200(4) Uani 1 d
C12 C 0.14764(18) 0.81524(14) 0.80562(16) 0.0229(4) Uani 1 d
H12A H 0.0833 0.7815 0.8549 0.027 Uiso 1 calc
H12B H 0.113 0.885 0.7819 0.027 Uiso 1 calc
C13 C 0.1677(2) 0.74544(15) 0.70422(17) 0.0260(4) Uani 1 d
H13A H 0.1845 0.6713 0.7279 0.031 Uiso 1 calc
H13B H 0.0888 0.7457 0.6583 0.031 Uiso 1 calc
C10 C 0.4393(2) 0.67500(15) 0.75144(16) 0.0248(4) Uani 1 d
H10A H 0.4077 0.6184 0.7013 0.03 Uiso 1 calc
H10B H 0.5343 0.6713 0.752 0.03 Uiso 1 calc
C11 C 0.39061(18) 0.65237(14) 0.86752(15) 0.0213(4) Uani 1 d
C15 C 0.32062(17) 0.73059(14) 0.92047(15) 0.0194(4) Uani 1 d
C4 C 0.30020(17) 0.73177(14) 1.03268(15) 0.0202(4) Uani 1 d
C3 C 0.33571(18) 0.64641(15) 1.09806(15) 0.0215(4) Uani 1 d
C2 C 0.39473(19) 0.56053(15) 1.04490(16) 0.0237(4) Uani 1 d
H2 H 0.4151 0.4983 1.0861 0.028 Uiso 1 calc
C1 C 0.42429(19) 0.56486(15) 0.93194(17) 0.0238(4) Uani 1 d
H1 H 0.4683 0.5069 0.8985 0.029 Uiso 1 calc
C5 C 0.25196(19) 0.90042(14) 0.97522(15) 0.0215(4) Uani 1 d
H5 H 0.1664 0.9364 0.9702 0.026 Uiso 1 calc
C6 C 0.35716(19) 0.98516(14) 0.98999(15) 0.0240(4) Uani 1 d
H6 H 0.336 1.0458 0.9395 0.029 Uiso 1 calc
C7 C 0.48739(19) 0.94353(15) 0.95694(17) 0.0259(4) Uani 1 d
H7 H 0.5597 0.9542 1.0037 0.031 Uiso 1 calc
C8 C 0.49997(18) 0.89183(15) 0.86188(17) 0.0250(4) Uani 1 d
H8 H 0.582 0.8681 0.8376 0.03 Uiso 1 calc
C17 C 0.2891(2) 0.72438(17) 0.53400(17) 0.0350(5) Uani 1 d
H17A H 0.3008 0.6487 0.5507 0.053 Uiso 1 calc
H17B H 0.3635 0.7506 0.4923 0.053 Uiso 1 calc
H17C H 0.211 0.7338 0.4896 0.053 Uiso 1 calc
C18 C 0.3287(2) 0.56276(16) 1.27593(16) 0.0299(5) Uani 1 d
H18A H 0.2724 0.5072 1.246 0.045 Uiso 1 calc
H18B H 0.3038 0.5784 1.3526 0.045 Uiso 1 calc
H18C H 0.4181 0.5382 1.2742 0.045 Uiso 1 calc
H41 H 0.141(3) 0.079(2) 0.7347(16) 0.049(8) Uiso 1 d
H42 H 0.161(4) 0.1722(18) 0.780(4) 0.089(14) Uiso 1 d
H3 H 0.304(3) 1.081(2) 1.106(2) 0.035(7) Uiso 1 d

loop_
_atom_site_aniso_label
_atom_site_aniso_U_11
_atom_site_aniso_U_22
_atom_site_aniso_U_33
_atom_site_aniso_U_23
_atom_site_aniso_U_13
_atom_site_aniso_U_12
O1 0.0285(7) 0.0220(7) 0.0189(6) 0.0009(5) 0.0034(5) 0.0030(5)
O2 0.0332(7) 0.0231(6) 0.0185(6) 0.0034(5) -0.0009(6) -0.0022(6)
O3 0.0453(9) 0.0238(7) 0.0227(7) -0.0069(5) -0.0042(6) 0.0057(7)
O4 0.0801(14) 0.0379(10) 0.0302(8) 0.0010(7) 0.0110(9) 0.0019(9)
N1 0.0348(9) 0.0234(8) 0.0184(7) -0.0004(6) -0.0017(7) 0.0016(7)
C9 0.0259(10) 0.0227(9) 0.0209(9) 0.0014(8) 0.0039(8) -0.0002(7)
C14 0.0237(9) 0.0201(8) 0.0204(8) 0.0012(7) 0.0030(8) -0.0003(7)
C16 0.0206(9) 0.0192(8) 0.0201(8) 0.0008(7) -0.0002(7) 0.0010(7)
C12 0.0218(9) 0.0229(9) 0.0239(9) 0.0042(7) -0.0032(7) 0.0010(7)
C13 0.0291(10) 0.0235(9) 0.0254(9) 0.0019(7) -0.0068(8) -0.0023(8)
C10 0.0287(10) 0.0232(9) 0.0225(9) -0.0035(8) 0.0019(8) 0.0053(8)
C11 0.0205(9) 0.0217(9) 0.0216(9) -0.0021(7) -0.0030(7) -0.0004(7)
C15 0.0180(8) 0.0193(9) 0.0209(9) 0.0014(7) -0.0030(7) -0.0013(7)
C4 0.0166(8) 0.0218(9) 0.0222(9) -0.0016(7) 0.0002(7) -0.0012(7)
C3 0.0203(9) 0.0236(9) 0.0205(8) 0.0020(7) -0.0028(7) -0.0056(7)
C2 0.0258(9) 0.0195(9) 0.0259(10) 0.0037(7) -0.0065(8) -0.0009(7)
C1 0.0228(9) 0.0208(9) 0.0277(10) -0.0038(7) -0.0033(7) 0.0016(7)
C5 0.0239(9) 0.0213(9) 0.0192(8) 0.0021(7) 0.0010(8) 0.0050(7)
C6 0.0323(10) 0.0194(8) 0.0203(9) -0.0011(7) -0.0012(8) 0.0013(8)
C7 0.0258(9) 0.0232(9) 0.0287(10) -0.0008(8) -0.0038(8) -0.0055(7)
C8 0.0212(9) 0.0241(9) 0.0296(10) 0.0007(8) 0.0031(8) -0.0027(7)
C17 0.0502(13) 0.0335(11) 0.0213(9) -0.0053(9) -0.0038(10) 0.0044(10)
C18 0.0363(11) 0.0295(10) 0.0240(9) 0.0091(8) 0.0021(9) -0.0011(8)

loop_
_atom_type_symbol
_atom_type_description
_atom_type_scat_dispersion_real
_atom_type_scat_dispersion_imag
_atom_type_scat_source
C C 0.0181 0.0091 'International Tables Vol C Tables 4.2.6.8 and 6.1.1.4'
H H 0 0 'International Tables Vol C Tables 4.2.6.8 and 6.1.1.4'
N N 0.0311 0.018 'International Tables Vol C Tables 4.2.6.8 and 6.1.1.4'
O O 0.0492 0.0322 'International Tables Vol C Tables 4.2.6.8 and 6.1.1.4'

loop_
_geom_angle_atom_site_label_1
_geom_angle_atom_site_label_2
_geom_angle_atom_site_label_3
_geom_angle
C4 O1 C5 106.81(13)
C3 O2 C18 117.01(15)
C6 O3 H3 109.7(17)
H41 O4 H42 103(4)
C17 N1 C13 110.98(16)
C17 N1 C9 112.56(16)
C13 N1 C9 111.59(14)
N1 C9 C14 106.48(15)
N1 C9 C10 115.15(15)
C14 C9 C10 113.11(15)
N1 C9 H9 107.2
C14 C9 H9 107.2
C10 C9 H9 107.2
C8 C14 C9 114.56(16)
C8 C14 C16 108.47(15)
C9 C14 C16 106.56(15)
C8 C14 H14 109
C9 C14 H14 109
C16 C14 H14 109
C15 C16 C12 111.22(15)
C15 C16 C5 100.93(14)
C12 C16 C5 112.09(15)
C15 C16 C14 105.81(15)
C12 C16 C14 110.88(15)
C5 C16 C14 115.29(15)
C13 C12 C16 112.06(16)
C13 C12 H12A 109.2
C16 C12 H12A 109.2
C13 C12 H12B 109.2
C16 C12 H12B 109.2
H12A C12 H12B 107.9
N1 C13 C12 110.50(15)
N1 C13 H13A 109.5
C12 C13 H13A 109.5
N1 C13 H13B 109.5
C12 C13 H13B 109.5
H13A C13 H13B 108.1
C11 C10 C9 114.69(15)
C11 C10 H10A 108.6
C9 C10 H10A 108.6
C11 C10 H10B 108.6
C9 C10 H10B 108.6
H10A C10 H10B 107.6
C15 C11 C1 115.93(17)
C15 C11 C10 118.04(17)
C1 C11 C10 125.46(17)
C4 C15 C11 123.14(17)
C4 C15 C16 109.66(16)
C11 C15 C16 126.63(16)
C15 C4 O1 113.08(16)
C15 C4 C3 120.93(17)
O1 C4 C3 125.83(17)
O2 C3 C4 116.75(17)
O2 C3 C2 126.06(17)
C4 C3 C2 117.07(16)
C3 C2 C1 120.93(17)
C3 C2 H2 119.5
C1 C2 H2 119.5
C11 C1 C2 121.32(18)
C11 C1 H1 119.3
C2 C1 H1 119.3
O1 C5 C6 110.42(15)
O1 C5 C16 106.91(13)
C6 C5 C16 112.13(15)
O1 C5 H5 109.1
C6 C5 H5 109.1
C16 C5 H5 109.1
O3 C6 C7 110.73(16)
O3 C6 C5 111.73(16)
C7 C6 C5 111.63(15)
O3 C6 H6 107.5
C7 C6 H6 107.5
C5 C6 H6 107.5
C8 C7 C6 119.25(18)
C8 C7 H7 120.4
C6 C7 H7 120.4
C7 C8 C14 118.65(17)
C7 C8 H8 120.7
C14 C8 H8 120.7
N1 C17 H17A 109.5
N1 C17 H17B 109.5
H17A C17 H17B 109.5
N1 C17 H17C 109.5
H17A C17 H17C 109.5
H17B C17 H17C 109.5
O2 C18 H18A 109.5
O2 C18 H18B 109.5
H18A C18 H18B 109.5
O2 C18 H18C 109.5
H18A C18 H18C 109.5
H18B C18 H18C 109.5

loop_
_geom_bond_atom_site_label_1
_geom_bond_atom_site_label_2
_geom_bond_distance
O1 C4 1.372(2)
O1 C5 1.473(2)
O2 C3 1.377(2)
O2 C18 1.426(2)
O3 C6 1.418(2)
O3 H3 0.91(3)
O4 H41 0.839(13)
O4 H42 0.82(3)
N1 C17 1.470(3)
N1 C13 1.472(3)
N1 C9 1.483(3)
C9 C14 1.541(3)
C9 C10 1.563(3)
C9 H9 1
C14 C8 1.509(3)
C14 C16 1.542(3)
C14 H14 1
C16 C15 1.502(2)
C16 C12 1.537(3)
C16 C5 1.539(3)
C12 C13 1.520(3)
C12 H12A 0.99
C12 H12B 0.99
C13 H13A 0.99
C13 H13B 0.99
C10 C11 1.516(3)
C10 H10A 0.99
C10 H10B 0.99
C11 C15 1.380(3)
C11 C1 1.391(3)
C15 C4 1.370(3)
C4 C3 1.382(3)
C3 C2 1.397(3)
C2 C1 1.398(3)
C2 H2 0.95
C1 H1 0.95
C5 C6 1.537(3)
C5 H5 1
C6 C7 1.506(3)
C6 H6 1
C7 C8 1.324(3)
C7 H7 0.95
C8 H8 0.95
C17 H17A 0.98
C17 H17B 0.98
C17 H17C 0.98
C18 H18A 0.98
C18 H18B 0.98
C18 H18C 0.98

loop_
_geom_hbond_atom_site_label_D
_geom_hbond_atom_site_label_H
_geom_hbond_atom_site_label_A
_geom_hbond_distance_DH
_geom_hbond_distance_HA
_geom_hbond_distance_DA
_geom_hbond_angle_DHA
_geom_hbond_site_symmetry_A
O4 H41 O3 0.839(13) 2.096(14) 2.924(2) 169(3) 4_564
O4 H41 O1 0.839(13) 2.57(3) 3.060(2) 119(2) 4_564
O4 H42 O2 0.82(3) 2.319(19) 3.118(2) 164(5) 4_564
O3 H3 N1 0.91(3) 1.92(3) 2.817(2) 165(2) 4_575

loop_
_geom_torsion_atom_site_label_1
_geom_torsion_atom_site_label_2
_geom_torsion_atom_site_label_3
_geom_torsion_atom_site_label_4
_geom_torsion
C17 N1 C9 C14 166.64(15)
C13 N1 C9 C14 -67.81(18)
C17 N1 C9 C10 -67.1(2)
C13 N1 C9 C10 58.4(2)
N1 C9 C14 C8 -174.49(15)
C10 C9 C14 C8 58.1(2)
N1 C9 C14 C16 65.56(18)
C10 C9 C14 C16 -61.9(2)
C8 C14 C16 C15 -61.79(18)
C9 C14 C16 C15 62.03(18)
C8 C14 C16 C12 177.51(15)
C9 C14 C16 C12 -58.67(19)
C8 C14 C16 C5 48.8(2)
C9 C14 C16 C5 172.62(15)
C15 C16 C12 C13 -66.0(2)
C5 C16 C12 C13 -178.16(15)
C14 C16 C12 C13 51.43(19)
C17 N1 C13 C12 -174.19(16)
C9 N1 C13 C12 59.39(19)
C16 C12 C13 N1 -50.0(2)
N1 C9 C10 C11 -92.00(19)
C14 C9 C10 C11 30.8(2)
C9 C10 C11 C15 -2.5(2)
C9 C10 C11 C1 -173.53(17)
C1 C11 C15 C4 9.2(3)
C10 C11 C15 C4 -162.63(17)
C1 C11 C15 C16 179.65(17)
C10 C11 C15 C16 7.8(3)
C12 C16 C15 C4 -106.62(18)
C5 C16 C15 C4 12.44(19)
C14 C16 C15 C4 132.89(16)
C12 C16 C15 C11 81.9(2)
C5 C16 C15 C11 -159.06(18)
C14 C16 C15 C11 -38.6(2)
C11 C15 C4 O1 167.53(16)
C16 C15 C4 O1 -4.3(2)
C11 C15 C4 C3 -8.2(3)
C16 C15 C4 C3 179.96(16)
C5 O1 C4 C15 -6.5(2)
C5 O1 C4 C3 168.96(17)
C18 O2 C3 C4 168.00(17)
C18 O2 C3 C2 -16.1(3)
C15 C4 C3 O2 177.28(17)
O1 C4 C3 O2 2.1(3)
C15 C4 C3 C2 1.0(3)
O1 C4 C3 C2 -174.13(17)
O2 C3 C2 C1 -171.48(18)
C4 C3 C2 C1 4.4(3)
C15 C11 C1 C2 -3.6(3)
C10 C11 C1 C2 167.61(18)
C3 C2 C1 C11 -3.1(3)
C4 O1 C5 C6 -107.91(16)
C4 O1 C5 C16 14.31(19)
C15 C16 C5 O1 -15.86(17)
C12 C16 C5 O1 102.57(17)
C14 C16 C5 O1 -129.32(16)
C15 C16 C5 C6 105.28(16)
C12 C16 C5 C6 -136.29(16)
C14 C16 C5 C6 -8.2(2)
O1 C5 C6 O3 -43.70(19)
C16 C5 C6 O3 -162.80(15)
O1 C5 C6 C7 80.90(19)
C16 C5 C6 C7 -38.2(2)
O3 C6 C7 C8 172.46(17)
C5 C6 C7 C8 47.3(2)
C6 C7 C8 C14 -3.3(3)
C9 C14 C8 C7 -163.37(17)
C16 C14 C8 C7 -44.5(2)
